data_7135135
loop_
_publ_author_name
'Powderly, Marian E.'
'Lindup, Toby'
'Jackman, Edward H.'
'Light, Mark E.'
'Legros, Julien'
'Chataigner, Isabelle'
'Harrowven, David C.'

_publ_section_title
;
 Photocyclisations of <i>o</i>-iodobenzyl-indanones and tetralones infer
 the intermediacy of triplet aryl cations.
;
_journal_issue 97
_journal_name_full 'Chemical communications (Cambridge, England)'
_journal_page_first 19229
_journal_page_last 19232
_journal_paper_doi 10.1039/d5cc05185a
_journal_volume 61
_journal_year 2025
_chemical_formula_moiety 'C19 H14 O5'
_chemical_formula_sum 'C19 H14 O5'
_chemical_formula_weight 322.30
_space_group_crystal_system monoclinic
_space_group_IT_number 14
_space_group_name_Hall '-P 2ybc'
_space_group_name_H-M_alt 'P 1 21/c 1'
_atom_sites_solution_hydrogens geom
_atom_sites_solution_primary dual
_atom_sites_solution_secondary difmap
_audit_creation_date 2024-03-13
_audit_creation_method
;
Olex2 1.5-alpha
(compiled 2024.02.16 svn.r378c4104 for OlexSys, GUI svn.r6928)
;
_audit_update_record
;
2024-03-13 deposited with the CCDC.	2025-11-03 downloaded from the CCDC.
;
_cell_angle_alpha 90.00
_cell_angle_beta 97.5250(10)
_cell_angle_gamma 90.00
_cell_formula_units_Z 4
_cell_length_a 8.36270(10)
_cell_length_b 10.98390(10)
_cell_length_c 16.0035(2)
_cell_measurement_reflns_used 20406
_cell_measurement_temperature 100(2)
_cell_measurement_theta_max 70.0040
_cell_measurement_theta_min 4.0550
_cell_volume 1457.34(3)
_computing_cell_refinement 'CrysAlisPro 1.171.43.105a (Rigaku OD, 2024)'
_computing_data_collection 'CrysAlisPro system (CCD 43.109a 64-bit (release 21-02-2024))'
_computing_data_reduction 'CrysAlisPro 1.171.43.105a (Rigaku OD, 2024)'
_computing_molecular_graphics 'Olex2 1.5-alpha (Dolomanov et al., 2009)'
_computing_publication_material 'Olex2 1.5-alpha (Dolomanov et al., 2009)'
_computing_structure_refinement 'SHELXL-1997 97-2 (Sheldrick, 2008)'
_computing_structure_solution 'SHELXS-97 (Sheldrick, 1990)'
_diffrn_ambient_environment N~2~
_diffrn_ambient_temperature 100(2)
_diffrn_detector 'Hybrid Pixel Array Detector'
_diffrn_detector_area_resol_mean 10.0000
_diffrn_detector_type 'HyPix-Arc 100'
_diffrn_measured_fraction_theta_full 0.994
_diffrn_measured_fraction_theta_max 0.994
_diffrn_measurement_details
;
List of Runs (angles in degrees, time in seconds):

  # Type    Start    End  Width  t~exp~   \w     \q     \k     \f   Frames
#--------------------------------------------------------------------------
  1  \w    -10.00  63.00   0.50    1.00    --   50.60 -82.00  78.00  146
  2  \w    -64.00   9.00   0.50    1.00    --  -52.60  82.00-159.00  146
  3  \w    -87.00 -13.00   0.50    1.00    --  -74.99  82.00-159.00  148
  4  \w     30.00  80.00   0.50    1.00    --   90.92 -82.00  78.00  100
  5  \w    100.00 152.00   0.50    1.00    --   90.92  82.00-159.00  104
  6  \w     12.00  51.00   0.50    1.00    --   14.00  62.00   5.19   78
  7  \w     28.00  56.00   0.50    1.00    --   30.00  61.00  36.20   56
  8  \w    -20.00  15.00   0.50    1.00    --   50.60 -38.00 150.00   70
  9  \w     53.00 121.00   0.50    1.00    --   50.60  38.00 150.00  136
 10  \w    -20.00  15.00   0.50    1.00    --   50.60 -38.00-180.00   70
 11  \w    -23.00  19.00   0.50    1.00    --  -52.60  38.00   0.00   84
 12  \w   -124.00 -55.00   0.50    1.00    --  -52.60 -38.00 -30.00  138
 13  \w    -33.00  -5.00   0.50    1.00    --  -74.99  45.00 -60.00   56
 14  \w   -142.00 -86.00   0.50    1.00    --  -74.99 -61.00 150.00  112
 15  \w   -140.00 -68.00   0.50    1.00    --  -74.99 -15.00 -90.00  144
 16  \w    -33.00  -5.00   0.50    1.00    --  -74.99  45.00 -90.00   56
 17  \w    -33.00  -5.00   0.50    1.00    --  -74.99  45.00 150.00   56
 18  \w   -140.00 -68.00   0.50    1.00    --  -74.99 -15.00 -90.00  144
 19  \w     30.00  92.00   0.50    1.00    --   90.92 -95.00   0.00  124
 20  \w     30.00  71.00   0.50    1.00    --   90.92 -77.00 -90.00   82
 21  \w     27.00 100.00   0.50    1.00    --   90.92-125.00 150.00  146
 22  \w     99.00 152.00   0.50    1.00    --   90.92  77.00 -90.00  106
 23  \w     88.00 155.00   0.50    1.00    --   90.92 125.00 -30.00  134
 24  \w     88.00 158.00   0.50    1.00    --   90.92  61.00 120.00  140
 25  \w     30.00  92.00   0.50    1.00    --   90.92 -95.00 150.00  124
 26  \w     99.00 152.00   0.50    1.00    --   90.92  77.00 -30.00  106
 27  \w     30.00  92.00   0.50    1.00    --   90.92 -95.00  60.00  124
 28  \w     88.00 158.00   0.50    1.00    --   90.92  61.00 150.00  140
 29  \w     30.00  71.00   0.50    1.00    --   90.92 -77.00 150.00   82
 30  \w     30.00  71.00   0.50    1.00    --   90.92 -77.00  30.00   82
 31  \w     99.00 152.00   0.50    1.00    --   90.92  77.00-180.00  106
 32  \w     93.00 161.00   0.50    1.00    --   90.92  45.00 -30.00  136
 33  \w     30.00  92.00   0.50    1.00    --   90.92 -95.00-150.00  124
 34  \w     88.00 155.00   0.50    1.00    --   90.92 125.00-150.00  134
 35  \w     84.00 132.00   0.50    1.00    --   90.92  15.00 -60.00   96
 36  \w     30.00  71.00   0.50    1.00    --   90.92 -77.00   0.00   82
 37  \w     30.00  71.00   0.50    1.00    --   90.92 -77.00 -60.00   82
 38  \w     88.00 155.00   0.50    1.00    --   90.92 125.00 -90.00  134
 39  \w     84.00 132.00   0.50    1.00    --   90.92  15.00 150.00   96
 40  \w     30.00  92.00   0.50    1.00    --   90.92 -95.00 120.00  124
 41  \w     93.00 161.00   0.50    1.00    --   90.92  45.00-180.00  136
 42  \w     93.00 161.00   0.50    1.00    --   90.92  45.00 150.00  136
 43  \w     84.00 132.00   0.50    1.00    --   90.92  15.00  30.00   96
 44  \w     24.00  51.00   0.50    1.00    --   26.00  62.00-110.52   54
 45  \w     28.00  56.00   0.50    1.00    --   30.00  60.00 102.62   56
 46  \w     51.00 117.00   0.50    1.00    --   50.60  50.00  65.71  132
;
_diffrn_measurement_device 'four-circle diffractometer'
_diffrn_measurement_device_type 'ROD, Synergy Custom system, HyPix-Arc 100'
_diffrn_measurement_method '\w scans'
_diffrn_orient_matrix_type 'CrysAlisPro convention (1999,Acta A55,543-557)'
_diffrn_orient_matrix_UB_11 -0.1011306000
_diffrn_orient_matrix_UB_12 -0.0923237000
_diffrn_orient_matrix_UB_13 0.0431683000
_diffrn_orient_matrix_UB_21 -0.1511672000
_diffrn_orient_matrix_UB_22 0.0790675000
_diffrn_orient_matrix_UB_23 -0.0235542000
_diffrn_orient_matrix_UB_31 -0.0378272000
_diffrn_orient_matrix_UB_32 -0.0698985000
_diffrn_orient_matrix_UB_33 -0.0837893000
_diffrn_radiation_monochromator mirror
_diffrn_radiation_probe x-ray
_diffrn_radiation_type 'Cu K\a'
_diffrn_radiation_wavelength 1.54184
_diffrn_reflns_av_R_equivalents 0.0184
_diffrn_reflns_av_unetI/netI 0.0082
_diffrn_reflns_limit_h_max 9
_diffrn_reflns_limit_h_min -10
_diffrn_reflns_limit_k_max 13
_diffrn_reflns_limit_k_min -13
_diffrn_reflns_limit_l_max 18
_diffrn_reflns_limit_l_min -19
_diffrn_reflns_number 26744
_diffrn_reflns_theta_full 70.17
_diffrn_reflns_theta_max 70.17
_diffrn_reflns_theta_min 4.90
_diffrn_source 'Rotating-anode X-ray tube'
_diffrn_source_type 'Rigaku (Cu) X-ray Source'
_exptl_absorpt_coefficient_mu 0.889
_exptl_absorpt_correction_T_max 1.000
_exptl_absorpt_correction_T_min 0.659
_exptl_absorpt_correction_type gaussian
_exptl_absorpt_process_details
;
CrysAlisPro 1.171.43.105a (Rigaku Oxford Diffraction, 2024)
Numerical absorption correction based on gaussian integration over
a multifaceted crystal model
Empirical absorption correction using spherical harmonics,
implemented in SCALE3 ABSPACK scaling algorithm.
;
_exptl_crystal_colour 'clear light yellow'
_exptl_crystal_colour_lustre clear
_exptl_crystal_colour_modifier light
_exptl_crystal_colour_primary yellow
_exptl_crystal_density_diffrn 1.469
_exptl_crystal_density_method 'not measured'
_exptl_crystal_description block
_exptl_crystal_F_000 672
_exptl_crystal_recrystallization_method 'The material was recrystallised from DCM by slow evaporation'
_exptl_crystal_size_max 0.2
_exptl_crystal_size_mid 0.13
_exptl_crystal_size_min 0.06
_refine_diff_density_max 0.255
_refine_diff_density_min -0.197
_refine_diff_density_rms 0.039
_refine_ls_extinction_method none
_refine_ls_goodness_of_fit_ref 1.044
_refine_ls_hydrogen_treatment mixed
_refine_ls_matrix_type full
_refine_ls_number_parameters 218
_refine_ls_number_reflns 2766
_refine_ls_number_restraints 0
_refine_ls_restrained_S_all 1.044
_refine_ls_R_factor_all 0.0325
_refine_ls_R_factor_gt 0.0315
_refine_ls_shift/su_max 0.001
_refine_ls_shift/su_mean 0.000
_refine_ls_structure_factor_coef Fsqd
_refine_ls_weighting_details 'calc w=1/[\s^2^(Fo^2^)+(0.0386P)^2^+0.6606P] where P=(Fo^2^+2Fc^2^)/3'
_refine_ls_weighting_scheme calc
_refine_ls_wR_factor_gt 0.0793
_refine_ls_wR_factor_ref 0.0801
_reflns_number_gt 2650
_reflns_number_total 2766
_reflns_threshold_expression >2sigma(I)
_cod_data_source_file d5cc05185a2.cif
_cod_data_source_block 2024sot0014_r1_100k
_cod_depositor_comments 'Adding full bibliography for 7135132--7135138.cif.'
_cod_database_code 7135135
_chemical_oxdiff_formula C19H14O5
_chemical_oxdiff_usercomment MEP87
_olex2_refinement_description
;
1. Fixed Uiso
 At 1.2 times of:
  All C(H) groups, All C(H,H) groups
 At 1.5 times of:
  All C(H,H,H) groups
2.a Secondary CH2 refined with riding coordinates:
 C1(H1A,H1B), C14(H14A,H14B), C19(H19A,H19B)
2.b Aromatic/amide H refined with riding coordinates:
 C3(H3), C6(H6), C9(H9), C10(H10), C11(H11)
2.c Idealised Me refined as rotating group:
 C18(H18A,H18B,H18C)
;
_olex2_diffrn_ambient_temperature_device 'Oxford Cryosystems'
_olex2_exptl_crystal_mounting_method 'The crystal was mounted on a MITIGEN holder with silicon oil'
_olex2_submission_original_sample_id MEP87
_olex2_submission_special_instructions 'No special instructions were received'
_oxdiff_exptl_absorpt_empirical_details
;
Empirical correction (ABSPACK) includes:
- Absorption correction using spherical harmonics
- Frame scaling
;
_oxdiff_exptl_absorpt_empirical_full_max 1.509
_oxdiff_exptl_absorpt_empirical_full_min 0.795

loop_
_space_group_symop_id
_space_group_symop_operation_xyz
1 'x, y, z'
2 '-x, y+1/2, -z+1/2'
3 '-x, -y, -z'
4 'x, -y-1/2, z-1/2'

loop_
_atom_site_label
_atom_site_type_symbol
_atom_site_fract_x
_atom_site_fract_y
_atom_site_fract_z
_atom_site_U_iso_or_equiv
_atom_site_adp_type
_atom_site_occupancy
_atom_site_symmetry_multiplicity
_atom_site_calc_flag
_atom_site_refinement_flags
_atom_site_disorder_assembly
_atom_site_disorder_group
C1 C 0.62859(15) 0.80648(11) 0.61432(8) 0.0259(3) Uani 1 1 d . . .
H1A H 0.6722 0.8519 0.6657 0.031 Uiso 1 1 calc R . .
H1B H 0.5240 0.8432 0.5912 0.031 Uiso 1 1 calc R . .
C2 C 0.81843(12) 0.52893(10) 0.44076(6) 0.0146(2) Uani 1 1 d . . .
C3 C 0.82353(13) 0.65451(10) 0.45740(7) 0.0168(2) Uani 1 1 d . . .
H3 H 0.8762 0.7093 0.4240 0.020 Uiso 1 1 calc R . .
C4 C 0.74932(13) 0.69505(10) 0.52390(7) 0.0175(2) Uani 1 1 d . . .
C5 C 0.67145(12) 0.61661(10) 0.57294(6) 0.0165(2) Uani 1 1 d . . .
C6 C 0.66768(12) 0.49346(10) 0.56003(6) 0.0155(2) Uani 1 1 d . . .
H6 H 0.6159 0.4403 0.5949 0.019 Uiso 1 1 calc R . .
C7 C 0.74416(12) 0.44880(10) 0.49264(6) 0.0143(2) Uani 1 1 d . . .
C8 C 0.75609(12) 0.31677(10) 0.47781(7) 0.0150(2) Uani 1 1 d . . .
C9 C 0.74779(14) 0.22688(10) 0.53885(7) 0.0190(2) Uani 1 1 d . . .
H9 H 0.7211 0.2487 0.5928 0.023 Uiso 1 1 calc R . .
C10 C 0.77831(15) 0.10540(11) 0.52126(7) 0.0234(3) Uani 1 1 d . . .
H10 H 0.7684 0.0453 0.5630 0.028 Uiso 1 1 calc R . .
C11 C 0.82299(14) 0.07005(11) 0.44390(8) 0.0233(3) Uani 1 1 d . . .
H11 H 0.8464 -0.0127 0.4331 0.028 Uiso 1 1 calc R . .
C12 C 0.83241(13) 0.15908(11) 0.38283(7) 0.0198(2) Uani 1 1 d . . .
C13 C 0.79348(12) 0.27846(10) 0.39971(7) 0.0158(2) Uani 1 1 d . . .
C14 C 0.89647(15) 0.15099(11) 0.29929(7) 0.0248(3) Uani 1 1 d . . .
H14A H 0.8178 0.1110 0.2563 0.030 Uiso 1 1 calc R . .
H14B H 0.9996 0.1056 0.3045 0.030 Uiso 1 1 calc R . .
C15 C 0.92085(14) 0.28474(11) 0.27711(7) 0.0212(3) Uani 1 1 d . . .
C16 C 0.81882(13) 0.36589(10) 0.33003(6) 0.0164(2) Uani 1 1 d . . .
C17 C 0.66117(13) 0.39781(10) 0.27392(6) 0.0182(2) Uani 1 1 d . . .
C18 C 0.44658(15) 0.31664(13) 0.17922(8) 0.0300(3) Uani 1 1 d . . .
H18A H 0.4645 0.3697 0.1321 0.045 Uiso 1 1 calc R . .
H18B H 0.3679 0.3545 0.2114 0.045 Uiso 1 1 calc R . .
H18C H 0.4053 0.2378 0.1574 0.045 Uiso 1 1 calc R . .
C19 C 0.90066(13) 0.48129(10) 0.36796(7) 0.0167(2) Uani 1 1 d . . .
H19A H 1.0152 0.4635 0.3883 0.020 Uiso 1 1 calc R . .
H19B H 0.8973 0.5447 0.3238 0.020 Uiso 1 1 calc R . .
O1 O 1.00798(11) 0.32316(9) 0.22890(5) 0.0305(2) Uani 1 1 d . . .
O2 O 0.59767(9) 0.29880(8) 0.23363(5) 0.0228(2) Uani 1 1 d . . .
O3 O 0.60452(10) 0.49836(8) 0.26524(5) 0.0276(2) Uani 1 1 d . . .
O4 O 0.60705(10) 0.68101(7) 0.63412(5) 0.02253(19) Uani 1 1 d . . .
O5 O 0.73941(11) 0.81245(7) 0.55303(5) 0.0255(2) Uani 1 1 d . . .

loop_
_atom_site_aniso_label
_atom_site_aniso_U_11
_atom_site_aniso_U_22
_atom_site_aniso_U_33
_atom_site_aniso_U_23
_atom_site_aniso_U_13
_atom_site_aniso_U_12
C1 0.0260(6) 0.0187(6) 0.0348(7) -0.0079(5) 0.0103(5) -0.0002(5)
C2 0.0126(5) 0.0184(5) 0.0121(5) 0.0012(4) -0.0008(4) 0.0001(4)
C3 0.0155(5) 0.0173(5) 0.0171(5) 0.0038(4) 0.0006(4) -0.0013(4)
C4 0.0169(5) 0.0139(5) 0.0207(5) -0.0008(4) -0.0007(4) 0.0004(4)
C5 0.0140(5) 0.0206(6) 0.0149(5) -0.0026(4) 0.0019(4) 0.0019(4)
C6 0.0141(5) 0.0183(5) 0.0141(5) 0.0008(4) 0.0016(4) -0.0010(4)
C7 0.0133(5) 0.0167(5) 0.0123(5) 0.0004(4) -0.0009(4) -0.0006(4)
C8 0.0129(5) 0.0170(5) 0.0148(5) -0.0004(4) 0.0011(4) -0.0008(4)
C9 0.0219(5) 0.0194(5) 0.0162(5) 0.0008(4) 0.0042(4) -0.0008(4)
C10 0.0280(6) 0.0179(6) 0.0240(6) 0.0050(5) 0.0020(5) -0.0001(5)
C11 0.0253(6) 0.0162(5) 0.0275(6) -0.0021(5) 0.0004(5) 0.0028(4)
C12 0.0179(5) 0.0218(6) 0.0190(5) -0.0045(4) 0.0007(4) 0.0018(4)
C13 0.0135(5) 0.0184(5) 0.0150(5) -0.0001(4) 0.0002(4) -0.0010(4)
C14 0.0265(6) 0.0267(6) 0.0214(6) -0.0066(5) 0.0039(5) 0.0047(5)
C15 0.0188(5) 0.0306(6) 0.0140(5) -0.0057(4) 0.0013(4) 0.0001(5)
C16 0.0166(5) 0.0213(5) 0.0117(5) -0.0012(4) 0.0031(4) -0.0007(4)
C17 0.0189(5) 0.0246(6) 0.0117(5) 0.0016(4) 0.0035(4) -0.0035(4)
C18 0.0200(6) 0.0479(8) 0.0203(6) -0.0081(5) -0.0038(5) -0.0014(5)
C19 0.0161(5) 0.0206(5) 0.0137(5) 0.0011(4) 0.0029(4) -0.0026(4)
O1 0.0286(5) 0.0418(5) 0.0237(4) -0.0069(4) 0.0129(4) -0.0039(4)
O2 0.0183(4) 0.0319(5) 0.0174(4) -0.0089(3) -0.0005(3) -0.0006(3)
O3 0.0269(5) 0.0242(5) 0.0291(5) 0.0089(4) -0.0059(4) -0.0018(4)
O4 0.0261(4) 0.0200(4) 0.0232(4) -0.0055(3) 0.0097(3) 0.0018(3)
O5 0.0311(5) 0.0150(4) 0.0322(5) -0.0043(3) 0.0113(4) 0.0000(3)

loop_
_atom_type_symbol
_atom_type_description
_atom_type_scat_dispersion_real
_atom_type_scat_dispersion_imag
_atom_type_scat_source
C C 0.0181 0.0091 'International Tables Vol C Tables 4.2.6.8 and 6.1.1.4'
H H 0.0000 0.0000 'International Tables Vol C Tables 4.2.6.8 and 6.1.1.4'
O O 0.0492 0.0322 'International Tables Vol C Tables 4.2.6.8 and 6.1.1.4'

loop_
_exptl_crystal_face_index_h
_exptl_crystal_face_index_k
_exptl_crystal_face_index_l
_exptl_crystal_face_perp_dist
5 -1 -1 0.0315
-5 1 1 0.0315
0 2 5 0.0946
0 -2 -5 0.0946
0 1 -1 0.0447
0 -3 5 0.0675
-1 -5 -4 0.0755

loop_
_geom_angle_atom_site_label_1
_geom_angle_atom_site_label_2
_geom_angle_atom_site_label_3
_geom_angle
_geom_angle_site_symmetry_1
_geom_angle_site_symmetry_3
_geom_angle_publ_flag
H1A C1 H1B 108.5 . . ?
O4 C1 H1A 110.1 . . ?
O4 C1 H1B 110.1 . . ?
O4 C1 O5 107.84(9) . . ?
O5 C1 H1A 110.1 . . ?
O5 C1 H1B 110.1 . . ?
C3 C2 C7 120.44(10) . . ?
C3 C2 C19 118.52(9) . . ?
C7 C2 C19 120.99(10) . . ?
C2 C3 H3 121.3 . . ?
C4 C3 C2 117.35(10) . . ?
C4 C3 H3 121.3 . . ?
C3 C4 C5 122.07(10) . . ?
C3 C4 O5 128.22(10) . . ?
O5 C4 C5 109.71(10) . . ?
C6 C5 C4 122.22(10) . . ?
C6 C5 O4 127.83(10) . . ?
O4 C5 C4 109.93(10) . . ?
C5 C6 H6 121.5 . . ?
C5 C6 C7 117.07(10) . . ?
C7 C6 H6 121.5 . . ?
C2 C7 C6 120.79(10) . . ?
C2 C7 C8 118.36(9) . . ?
C6 C7 C8 120.76(10) . . ?
C9 C8 C7 124.87(10) . . ?
C13 C8 C7 118.00(9) . . ?
C13 C8 C9 116.84(10) . . ?
C8 C9 H9 119.7 . . ?
C10 C9 C8 120.53(10) . . ?
C10 C9 H9 119.7 . . ?
C9 C10 H10 119.2 . . ?
C9 C10 C11 121.55(11) . . ?
C11 C10 H10 119.2 . . ?
C10 C11 H11 120.8 . . ?
C12 C11 C10 118.31(11) . . ?
C12 C11 H11 120.8 . . ?
C11 C12 C14 129.86(11) . . ?
C13 C12 C11 119.43(10) . . ?
C13 C12 C14 110.41(10) . . ?
C8 C13 C16 122.77(10) . . ?
C12 C13 C8 123.15(10) . . ?
C12 C13 C16 113.52(9) . . ?
C12 C14 H14A 111.2 . . ?
C12 C14 H14B 111.2 . . ?
C12 C14 C15 102.87(9) . . ?
H14A C14 H14B 109.1 . . ?
C15 C14 H14A 111.2 . . ?
C15 C14 H14B 111.2 . . ?
C14 C15 C16 108.89(9) . . ?
O1 C15 C14 126.48(11) . . ?
O1 C15 C16 124.59(11) . . ?
C13 C16 C15 100.23(9) . . ?
C13 C16 C17 112.64(9) . . ?
C13 C16 C19 109.49(8) . . ?
C17 C16 C15 107.58(8) . . ?
C19 C16 C15 116.21(9) . . ?
C19 C16 C17 110.40(9) . . ?
O2 C17 C16 110.63(9) . . ?
O3 C17 C16 124.92(10) . . ?
O3 C17 O2 124.42(10) . . ?
H18A C18 H18B 109.5 . . ?
H18A C18 H18C 109.5 . . ?
H18B C18 H18C 109.5 . . ?
O2 C18 H18A 109.5 . . ?
O2 C18 H18B 109.5 . . ?
O2 C18 H18C 109.5 . . ?
C2 C19 C16 111.46(8) . . ?
C2 C19 H19A 109.3 . . ?
C2 C19 H19B 109.3 . . ?
C16 C19 H19A 109.3 . . ?
C16 C19 H19B 109.3 . . ?
H19A C19 H19B 108.0 . . ?
C17 O2 C18 116.03(10) . . ?
C5 O4 C1 105.41(8) . . ?
C4 O5 C1 105.14(9) . . ?

loop_
_geom_bond_atom_site_label_1
_geom_bond_atom_site_label_2
_geom_bond_distance
_geom_bond_site_symmetry_2
_geom_bond_publ_flag
C1 H1A 0.9900 . ?
C1 H1B 0.9900 . ?
C1 O4 1.4307(14) . ?
C1 O5 1.4365(15) . ?
C2 C3 1.4045(15) . ?
C2 C7 1.4089(15) . ?
C2 C19 1.5211(14) . ?
C3 H3 0.9500 . ?
C3 C4 1.3745(16) . ?
C4 C5 1.3842(16) . ?
C4 O5 1.3773(13) . ?
C5 C6 1.3681(16) . ?
C5 O4 1.3738(13) . ?
C6 H6 0.9500 . ?
C6 C7 1.4119(15) . ?
C7 C8 1.4749(14) . ?
C8 C9 1.3971(15) . ?
C8 C13 1.3926(15) . ?
C9 H9 0.9500 . ?
C9 C10 1.3942(16) . ?
C10 H10 0.9500 . ?
C10 C11 1.3944(17) . ?
C11 H11 0.9500 . ?
C11 C12 1.3920(17) . ?
C12 C13 1.3862(16) . ?
C12 C14 1.5066(16) . ?
C13 C16 1.5075(15) . ?
C14 H14A 0.9900 . ?
C14 H14B 0.9900 . ?
C14 C15 1.5313(17) . ?
C15 C16 1.5584(15) . ?
C15 O1 1.2048(15) . ?
C16 C17 1.5354(15) . ?
C16 C19 1.5280(15) . ?
C17 O2 1.3382(14) . ?
C17 O3 1.2025(15) . ?
C18 H18A 0.9800 . ?
C18 H18B 0.9800 . ?
C18 H18C 0.9800 . ?
C18 O2 1.4508(14) . ?
C19 H19A 0.9900 . ?
C19 H19B 0.9900 . ?

loop_
_geom_torsion_atom_site_label_1
_geom_torsion_atom_site_label_2
_geom_torsion_atom_site_label_3
_geom_torsion_atom_site_label_4
_geom_torsion
_geom_torsion_site_symmetry_1
_geom_torsion_site_symmetry_2
_geom_torsion_site_symmetry_3
_geom_torsion_site_symmetry_4
_geom_torsion_publ_flag
C2 C3 C4 C5 -0.30(16) . . . . ?
C2 C3 C4 O5 179.25(10) . . . . ?
C2 C7 C8 C9 153.86(10) . . . . ?
C2 C7 C8 C13 -19.75(14) . . . . ?
C3 C2 C7 C6 2.68(15) . . . . ?
C3 C2 C7 C8 -173.98(9) . . . . ?
C3 C2 C19 C16 -151.16(9) . . . . ?
C3 C4 C5 C6 2.08(17) . . . . ?
C3 C4 C5 O4 -179.44(9) . . . . ?
C3 C4 O5 C1 171.22(11) . . . . ?
C4 C5 C6 C7 -1.40(16) . . . . ?
C4 C5 O4 C1 7.79(12) . . . . ?
C5 C4 O5 C1 -9.18(12) . . . . ?
C5 C6 C7 C2 -0.94(15) . . . . ?
C5 C6 C7 C8 175.64(10) . . . . ?
C6 C5 O4 C1 -173.84(11) . . . . ?
C6 C7 C8 C9 -22.80(16) . . . . ?
C6 C7 C8 C13 163.59(9) . . . . ?
C7 C2 C3 C4 -2.01(15) . . . . ?
C7 C2 C19 C16 31.33(13) . . . . ?
C7 C8 C9 C10 -172.78(10) . . . . ?
C7 C8 C13 C12 169.68(10) . . . . ?
C7 C8 C13 C16 -1.18(15) . . . . ?
C8 C9 C10 C11 2.14(18) . . . . ?
C8 C13 C16 C15 158.07(10) . . . . ?
C8 C13 C16 C17 -87.85(12) . . . . ?
C8 C13 C16 C19 35.39(14) . . . . ?
C9 C8 C13 C12 -4.44(16) . . . . ?
C9 C8 C13 C16 -175.30(10) . . . . ?
C9 C10 C11 C12 -1.75(18) . . . . ?
C10 C11 C12 C13 -1.65(17) . . . . ?
C10 C11 C12 C14 171.38(11) . . . . ?
C11 C12 C13 C8 4.89(17) . . . . ?
C11 C12 C13 C16 176.52(10) . . . . ?
C11 C12 C14 C15 -162.96(12) . . . . ?
C12 C13 C16 C15 -13.59(12) . . . . ?
C12 C13 C16 C17 100.49(11) . . . . ?
C12 C13 C16 C19 -136.27(10) . . . . ?
C12 C14 C15 C16 -19.09(12) . . . . ?
C12 C14 C15 O1 158.71(11) . . . . ?
C13 C8 C9 C10 0.89(16) . . . . ?
C13 C12 C14 C15 10.56(12) . . . . ?
C13 C16 C17 O2 -63.73(11) . . . . ?
C13 C16 C17 O3 118.29(12) . . . . ?
C13 C16 C19 C2 -47.66(12) . . . . ?
C14 C12 C13 C8 -169.40(10) . . . . ?
C14 C12 C13 C16 2.22(13) . . . . ?
C14 C15 C16 C13 19.80(11) . . . . ?
C14 C15 C16 C17 -98.08(10) . . . . ?
C14 C15 C16 C19 137.62(10) . . . . ?
C15 C16 C17 O2 45.79(11) . . . . ?
C15 C16 C17 O3 -132.19(12) . . . . ?
C15 C16 C19 C2 -160.26(9) . . . . ?
C16 C17 O2 C18 179.19(9) . . . . ?
C17 C16 C19 C2 76.90(11) . . . . ?
C19 C2 C3 C4 -179.53(9) . . . . ?
C19 C2 C7 C6 -179.86(9) . . . . ?
C19 C2 C7 C8 3.48(14) . . . . ?
C19 C16 C17 O2 173.54(8) . . . . ?
C19 C16 C17 O3 -4.44(15) . . . . ?
O1 C15 C16 C13 -158.05(11) . . . . ?
O1 C15 C16 C17 84.07(13) . . . . ?
O1 C15 C16 C19 -40.23(15) . . . . ?
O3 C17 O2 C18 -2.82(16) . . . . ?
O4 C1 O5 C4 13.90(12) . . . . ?
O4 C5 C6 C7 -179.58(10) . . . . ?
O5 C1 O4 C5 -13.38(12) . . . . ?
O5 C4 C5 C6 -177.54(10) . . . . ?
O5 C4 C5 O4 0.93(12) . . . . ?

loop_
_exptl_oxdiff_crystal_face_indexfrac_h
_exptl_oxdiff_crystal_face_indexfrac_k
_exptl_oxdiff_crystal_face_indexfrac_l
_exptl_oxdiff_crystal_face_x
_exptl_oxdiff_crystal_face_y
_exptl_oxdiff_crystal_face_z
4.9963 -1.0001 -0.9986 -0.4561 -0.8108 -0.0354
-4.9963 1.0001 0.9986 0.4561 0.8108 0.0354
0.0007 1.9985 4.9949 0.0310 0.0403 -0.5582
-0.0007 -1.9985 -4.9949 -0.0310 -0.0403 0.5582
0.0002 0.9990 -0.9992 -0.1354 0.1025 0.0139
-0.0004 -2.9968 4.9958 0.4924 -0.3546 -0.2091
-1.0007 -4.9954 -3.9954 0.3899 -0.1496 0.7218
